data_7005393
loop_
_publ_author_name
'Fran\,coise Le Berre'
'Marie-Pierre Crosnier-Lopez'
'Cyrille Galven'
'Jean-Louis Fourquet'
'Christophe Legein'
'Monique Body'
'Jean-Yves Buzar\'e'

_publ_section_title
;
 Ca2+/vacancies and O2?/F? ordering in new oxyfluoride pyrochlores
 Li2xCa1.5?x?0.5?xM2O6F (M = Nb,Ta) for 0 ?x? 0.5
;
_journal_issue 23
_journal_name_full 'Dalton Transactions'
_journal_page_first 2457
_journal_paper_doi 10.1039/b701863k
_journal_year 2007
_chemical_formula_sum 'Ca12 F8 Nb16 O48'
_chemical_formula_weight 2887.402
_space_group_crystal_system cubic
_space_group_IT_number 212
_space_group_name_Hall 'P 4acd 2ab 3'
_space_group_name_H-M_alt 'P 43 3 2'
_audit_creation_date 06-11-14
_audit_creation_method 'Created with Diamond v2.0'
_audit_update_record 06-11-14
_cell_angle_alpha 90.000
_cell_angle_beta 90.000
_cell_angle_gamma 90.000
_cell_length_a 10.4506(7)
_cell_length_b 10.4506(7)
_cell_length_c 10.4506(7)
_cell_volume 1141.36(13)
_cod_data_source_file b701863k-Nb_P4332.cif
_cod_data_source_block Ca1.5N
_cod_depositor_comments
;
 Removing the '_geom_contact' loop since it contained an incorrect number of
 values. The values themselves were incorrect as well.

 Antanas Vaitkus,
 2017-03-02
;
_cod_original_cell_volume 1141.4(1)
_cod_original_sg_symbol_Hall P_4acd_2ab_3
_cod_original_formula_sum 'Nb16 Ca12 O48 F8'
_cod_database_code 7005393

loop_
_space_group_symop_id
_space_group_symop_operation_xyz
1 x,y,z
2 -y+3/4,x+1/4,z+3/4
3 -x+1/2,-y,z+1/2
4 y+3/4,-x+3/4,z+1/4
5 x+1/2,-y+1/2,-z
6 y+1/4,x+3/4,-z+3/4
7 -x,y+1/2,-z+1/2
8 -y+1/4,-x+1/4,-z+1/4
9 z,x,y
10 -x+3/4,z+1/4,y+3/4
11 -z+1/2,-x,y+1/2
12 x+3/4,-z+3/4,y+1/4
13 z+1/2,-x+1/2,-y
14 x+1/4,z+3/4,-y+3/4
15 -z,x+1/2,-y+1/2
16 -x+1/4,-z+1/4,-y+1/4
17 y,z,x
18 y+1/2,-z+1/2,-x
19 z+1/4,y+3/4,-x+3/4
20 -y,z+1/2,-x+1/2
21 -z+1/4,-y+1/4,-x+1/4
22 -y+1/2,-z,x+1/2
23 z+3/4,-y+3/4,x+1/4
24 -z+3/4,y+1/4,x+3/4

loop_
_atom_site_aniso_label
_atom_site_aniso_U_11
_atom_site_aniso_U_22
_atom_site_aniso_U_33
_atom_site_aniso_U_12
_atom_site_aniso_U_13
_atom_site_aniso_U_23
NB1 0.00890 0.00973 0.00973 -0.00063 -0.00063 -0.00209
NB2 0.01083 0.01083 0.01083 -0.00159 -0.00159 -0.00159
Ca 0.01474 0.01164 0.01164 0.00315 0.00315 -0.00276
O1 0.00881 0.00598 0.01013 0.00075 0.00067 -0.00378
O2 0.00922 0.00571 0.01114 0.00059 -0.00038 0.00209
F 0.01242 0.01242 0.01242 0.00214 0.00214 0.00214

loop_
_atom_site_label
_atom_site_type_symbol
_atom_site_fract_x
_atom_site_fract_y
_atom_site_fract_z
_atom_site_occupancy
_atom_site_symmetry_multiplicity
_atom_site_Wyckoff_symbol
_atom_site_attached_hydrogens
_atom_site_calc_flag
_atom_site_thermal_displace_type
_atom_site_U_iso_or_equiv
NB1 Nb 0.1250 0.6242 -0.3742 1.000 12 d ? d Uani ?
NB2 Nb 0.1250 0.1250 0.1250 1.000 4 a ? d Uani ?
Ca Ca 0.1250 0.3660 -0.1160 1.000 12 d ? d Uani ?
O1 O 0.1874 -0.0089 0.0074 1.000 24 e ? d Uani ?
O2 O 0.8028 -0.0014 0.9950 1.000 24 e ? d Uani ?
F F 0.4894 0.4894 0.4894 1.000 8 c ? d Uani ?

loop_
_atom_type_symbol
_atom_type_oxidation_number
_atom_type_radius_bond
Nb ? 1.200
Ca ? 1.200
O ? 1.200
F ? 1.200
